data_2207116
loop_
_publ_author_name
'Duan, Xue-Min'
'Fan, Mei-Lian'
'Zheng, Peng-Wu'

_publ_section_title
;
 Triethylaminium
 4-(2-chlorobenzoyl)-3-methyl-1-(<i>p</i>-tolyl)-1<i>H</i>-pyrazol-5-olate
;
_journal_coeditor_code AC6201
_journal_issue 11
_journal_name_full 'Acta Crystallographica Section E'
_journal_page_first o3831
_journal_page_last o3833
_journal_paper_doi 10.1107/S1600536805033441
_journal_volume 61
_journal_year 2005
_chemical_formula_iupac 'C6 H16 N + , C18 H14 Cl N2 O2 -'
_chemical_formula_moiety 'C6 H16 N + , C18 H14 Cl N2 O2 -'
_chemical_formula_sum 'C24 H30 Cl N3 O2'
_chemical_formula_weight 427.96
_chemical_melting_point 451.0(10)
_chemical_name_systematic
;
Triethylaminium 4-(2-chlorobenzoyl)-3-methyl-1-(p-tolyl)-5-pyrazol-5-olate
;
_space_group_IT_number 14
_symmetry_cell_setting monoclinic
_symmetry_space_group_name_Hall '-P 2yn'
_symmetry_space_group_name_H-M 'P 1 21/n 1'
_atom_sites_solution_hydrogens geom
_atom_sites_solution_primary direct
_atom_sites_solution_secondary difmap
_cell_angle_alpha 90.00
_cell_angle_beta 105.778(2)
_cell_angle_gamma 90.00
_cell_formula_units_Z 8
_cell_length_a 22.216(2)
_cell_length_b 9.2475(10)
_cell_length_c 23.913(2)
_cell_measurement_reflns_used 4315
_cell_measurement_temperature 293(2)
_cell_measurement_theta_max 20.66
_cell_measurement_theta_min 2.65
_cell_volume 4727.6(8)
_computing_cell_refinement 'SMART (Or SAINT?)'
_computing_data_collection 'SMART (Bruker, 1997)'
_computing_data_reduction 'SAINT (Bruker, 1997)'
_computing_molecular_graphics 'SHELXTL (Bruker, 1997)'
_computing_publication_material SHELXTL
_computing_structure_refinement 'SHELXL97 (Sheldrick, 1997)'
_computing_structure_solution 'SHELXS97 (Sheldrick, 1997)'
_diffrn_ambient_temperature 293(2)
_diffrn_measured_fraction_theta_full 0.999
_diffrn_measured_fraction_theta_max 0.999
_diffrn_measurement_device_type 'Bruker SMART CCD area-detector'
_diffrn_measurement_method '\f and \w'
_diffrn_radiation_monochromator graphite
_diffrn_radiation_source 'fine-focus sealed tube'
_diffrn_radiation_type MoK\a
_diffrn_radiation_wavelength 0.71073
_diffrn_reflns_av_R_equivalents 0.0277
_diffrn_reflns_av_sigmaI/netI 0.0426
_diffrn_reflns_limit_h_max 26
_diffrn_reflns_limit_h_min -26
_diffrn_reflns_limit_k_max 10
_diffrn_reflns_limit_k_min -10
_diffrn_reflns_limit_l_max 25
_diffrn_reflns_limit_l_min -28
_diffrn_reflns_number 24828
_diffrn_reflns_theta_full 25.01
_diffrn_reflns_theta_max 25.01
_diffrn_reflns_theta_min 1.77
_diffrn_standards_decay_% 0
_diffrn_standards_interval_count 0
_diffrn_standards_interval_time 0
_diffrn_standards_number 0
_exptl_absorpt_coefficient_mu 0.186
_exptl_absorpt_correction_T_max 0.982
_exptl_absorpt_correction_T_min 0.948
_exptl_absorpt_correction_type multi-scan
_exptl_absorpt_process_details '(SADABS; Sheldrick, 1996)'
_exptl_crystal_colour colourless
_exptl_crystal_density_diffrn 1.203
_exptl_crystal_density_method 'not measured'
_exptl_crystal_description prism
_exptl_crystal_F_000 1824
_exptl_crystal_size_max 0.22
_exptl_crystal_size_mid 0.20
_exptl_crystal_size_min 0.10
_refine_diff_density_max 0.383
_refine_diff_density_min -0.301
_refine_ls_extinction_method none
_refine_ls_goodness_of_fit_ref 1.039
_refine_ls_hydrogen_treatment constr
_refine_ls_matrix_type full
_refine_ls_number_parameters 614
_refine_ls_number_reflns 8307
_refine_ls_number_restraints 42
_refine_ls_restrained_S_all 1.045
_refine_ls_R_factor_all 0.0942
_refine_ls_R_factor_gt 0.0563
_refine_ls_shift/su_max 0.001
_refine_ls_shift/su_mean 0.000
_refine_ls_structure_factor_coef Fsqd
_refine_ls_weighting_details 'calc w = 1/[\s^2^(Fo^2^)+(0.0816P)^2^+1.8822P] where P = (Fo^2^+2Fc^2^)/3'
_refine_ls_weighting_scheme calc
_refine_ls_wR_factor_gt 0.1533
_refine_ls_wR_factor_ref 0.1799
_reflns_number_gt 5157
_reflns_number_total 8307
_reflns_threshold_expression I>2\s(I)
_cod_data_source_file ac6201.cif
_cod_data_source_block I
_cod_depositor_comments
;
The following automatic conversions were performed:
'_symmetry_cell_setting' value 'Monoclinic' changed to 'monoclinic'
according to '/home/saulius/struct/CIF-dictionaries/cif_core.dic'
dictionary named 'cif_core.dic' version 2.4.1 from 2010-06-29.

Automatic conversion script
Id: cif_fix_enum 1527 2010-12-29 10:47:43Z saulius 

The following automatic conversions were performed:

'_symmetry_cell_setting' value 'Monoclinic' changed to 'monoclinic'
according to /home/saulius/struct/CIF-dictionaries/cif_core.dic
dictionary named 'cif_core.dic' version 2.4.1 from 2010-06-29.

Automatic conversion script
Id: cif_fix_values 1715 2011-07-08 13:25:40Z adriana 
;
_cod_original_cell_volume 4727.6(9)
_cod_original_sg_symbol_H-M 'P 21/n'
_cod_database_code 2207116
_cod_database_fobs_code 2207116

loop_
_symmetry_equiv_pos_as_xyz
'x, y, z'
'-x+1/2, y+1/2, -z+1/2'
'-x, -y, -z'
'x-1/2, -y-1/2, z-1/2'

loop_
_atom_site_label
_atom_site_fract_x
_atom_site_fract_y
_atom_site_fract_z
_atom_site_U_iso_or_equiv
_atom_site_adp_type
_atom_site_calc_flag
_atom_site_refinement_flags
_atom_site_occupancy
_atom_site_disorder_assembly
_atom_site_disorder_group
_atom_site_type_symbol
Cl1 0.68756(4) 0.17854(11) 0.46754(4) 0.0929(3) Uani d . 1 . . Cl
O1 0.59473(10) 0.3195(2) 0.64156(8) 0.0678(6) Uani d . 1 . . O
O2 0.55317(11) 0.2099(3) 0.52143(9) 0.0840(7) Uani d . 1 . . O
N1 0.65653(11) 0.5201(2) 0.63910(9) 0.0566(6) Uani d . 1 . . N
N2 0.67827(13) 0.5971(3) 0.59835(11) 0.0735(7) Uani d . 1 . . N
C1 0.61886(12) 0.4052(3) 0.61388(12) 0.0514(6) Uani d . 1 . . C
C2 0.61680(12) 0.4121(3) 0.55362(11) 0.0520(6) Uani d . 1 . . C
C3 0.65443(15) 0.5326(3) 0.54891(13) 0.0669(8) Uani d . 1 . . C
C4 0.6710(2) 0.5917(5) 0.49651(16) 0.1128(16) Uani d . 1 . . C
H4A 0.6999 0.6703 0.5080 0.169 Uiso calc R 1 . . H
H4B 0.6338 0.6258 0.4689 0.169 Uiso calc R 1 . . H
H4C 0.6898 0.5169 0.4791 0.169 Uiso calc R 1 . . H
C5 0.58321(13) 0.3145(3) 0.51120(12) 0.0555(7) Uani d . 1 . . C
C6 0.58249(13) 0.3372(3) 0.44842(12) 0.0546(7) Uani d . 1 . . C
C7 0.62646(13) 0.2793(3) 0.42434(12) 0.0600(7) Uani d . 1 . . C
C8 0.62473(17) 0.2992(4) 0.36693(14) 0.0752(9) Uani d . 1 . . C
H8 0.6554 0.2591 0.3518 0.090 Uiso calc R 1 . . H
C9 0.57692(19) 0.3792(4) 0.33234(14) 0.0847(10) Uani d . 1 . . C
H9 0.5749 0.3932 0.2934 0.102 Uiso calc R 1 . . H
C10 0.53241(18) 0.4381(4) 0.35490(16) 0.0882(11) Uani d . 1 . . C
H10 0.5003 0.4928 0.3312 0.106 Uiso calc R 1 . . H
C11 0.53449(15) 0.4176(4) 0.41236(14) 0.0746(9) Uani d . 1 . . C
H11 0.5036 0.4577 0.4272 0.090 Uiso calc R 1 . . H
C12 0.67332(12) 0.5695(3) 0.69685(11) 0.0530(6) Uani d . 1 . . C
C13 0.71661(16) 0.6785(4) 0.71320(14) 0.0751(9) Uani d . 1 . . C
H13 0.7360 0.7157 0.6864 0.090 Uiso calc R 1 . . H
C14 0.73153(18) 0.7328(4) 0.76836(15) 0.0954(12) Uani d . 1 . . C
H14 0.7609 0.8066 0.7782 0.114 Uiso calc R 1 . . H
C15 0.70418(16) 0.6812(4) 0.81005(14) 0.0768(9) Uani d . 1 . . C
C16 0.66393(14) 0.5676(4) 0.79393(13) 0.0670(8) Uani d . 1 . . C
H16 0.6470 0.5261 0.8217 0.080 Uiso calc R 1 . . H
C17 0.64729(13) 0.5118(3) 0.73850(12) 0.0609(7) Uani d . 1 . . C
H17 0.6188 0.4361 0.7290 0.073 Uiso calc R 1 . . H
C18 0.7181(2) 0.7486(6) 0.87001(16) 0.1175(15) Uani d . 1 . . C
H18A 0.6927 0.7036 0.8917 0.176 Uiso calc R 1 . . H
H18B 0.7091 0.8502 0.8664 0.176 Uiso calc R 1 . . H
H18C 0.7615 0.7347 0.8899 0.176 Uiso calc R 1 . . H
Cl2 0.56583(6) 0.16805(14) 0.84306(5) 0.1191(4) Uani d . 1 . . Cl
O3 0.35464(9) 0.3163(2) 0.89810(9) 0.0638(5) Uani d . 1 . . O
O4 0.48216(10) 0.2119(3) 0.94675(11) 0.0856(7) Uani d . 1 . . O
N3 0.36154(9) 0.5143(2) 0.84053(9) 0.0504(5) Uani d . 1 . . N
N4 0.40741(11) 0.5903(3) 0.82292(10) 0.0622(6) Uani d . 1 . . N
C19 0.38649(12) 0.4015(3) 0.87753(11) 0.0477(6) Uani d . 1 . . C
C20 0.45245(12) 0.4105(3) 0.88481(11) 0.0510(6) Uani d . 1 . . C
C21 0.46028(13) 0.5291(3) 0.84962(12) 0.0589(7) Uani d . 1 . . C
C22 0.51859(15) 0.5863(4) 0.83786(17) 0.0954(12) Uani d . 1 . . C
H22A 0.5083 0.6660 0.8113 0.143 Uiso calc R 1 . . H
H22B 0.5380 0.5112 0.8211 0.143 Uiso calc R 1 . . H
H22C 0.5469 0.6182 0.8736 0.143 Uiso calc R 1 . . H
C23 0.49618(13) 0.3162(3) 0.92048(12) 0.0579(7) Uani d . 1 . . C
C24 0.56556(13) 0.3450(3) 0.93125(12) 0.0585(7) Uani d . 1 . . C
C25 0.60098(15) 0.2787(4) 0.90053(13) 0.0699(8) Uani d . 1 . . C
C26 0.66626(16) 0.2987(4) 0.91492(17) 0.0821(10) Uani d . 1 . . C
H26 0.6903 0.2516 0.8942 0.099 Uiso calc R 1 . . H
C27 0.69310(16) 0.3879(4) 0.95953(18) 0.0848(10) Uani d . 1 . . C
H27 0.7361 0.4027 0.9693 0.102 Uiso calc R 1 . . H
C28 0.65818(16) 0.4568(4) 0.99044(16) 0.0862(10) Uani d . 1 . . C
H28 0.6778 0.5187 1.0206 0.103 Uiso calc R 1 . . H
C29 0.59534(14) 0.4368(3) 0.97808(14) 0.0712(8) Uani d . 1 . . C
H29 0.5722 0.4827 1.0000 0.085 Uiso calc R 1 . . H
C30 0.29905(12) 0.5618(3) 0.82057(11) 0.0491(6) Uani d . 1 . . C
C31 0.28259(14) 0.6620(3) 0.77631(13) 0.0644(8) Uani d . 1 . . C
H31 0.3123 0.6939 0.7582 0.077 Uiso calc R 1 . . H
C32 0.22294(15) 0.7147(4) 0.75890(14) 0.0775(9) Uani d . 1 . . C
H32 0.2129 0.7818 0.7288 0.093 Uiso calc R 1 . . H
C33 0.17713(15) 0.6720(4) 0.78437(15) 0.0758(9) Uani d . 1 . . C
C34 0.19341(14) 0.5677(4) 0.82673(14) 0.0727(9) Uani d . 1 . . C
H34 0.1631 0.5329 0.8435 0.087 Uiso calc R 1 . . H
C35 0.25317(13) 0.5129(3) 0.84517(13) 0.0626(8) Uani d . 1 . . C
H35 0.2627 0.4429 0.8742 0.075 Uiso calc R 1 . . H
C36 0.11258(17) 0.7399(6) 0.7677(2) 0.1174(16) Uani d . 1 . . C
H36A 0.0815 0.6651 0.7583 0.176 Uiso calc R 1 . . H
H36B 0.1085 0.8014 0.7345 0.176 Uiso calc R 1 . . H
H36C 0.1069 0.7960 0.7996 0.176 Uiso calc R 1 . . H
N5 0.55949(13) 0.0388(3) 0.63088(11) 0.0782(8) Uani d D 1 . . N
H5A 0.5708 0.1243 0.6188 0.094 Uiso d PR 0.459(14) A 1 H
H5B 0.5647 0.1293 0.6192 0.094 Uiso d PR 0.541(14) A 2 H
C37 0.6035(8) -0.0733(16) 0.6233(8) 0.219(15) Uani d PD 0.459(14) A 1 C
H37A 0.5799 -0.1591 0.6073 0.263 Uiso calc PR 0.459(14) A 1 H
H37B 0.6306 -0.0987 0.6611 0.263 Uiso calc PR 0.459(14) A 1 H
C38 0.6431(11) -0.030(3) 0.5847(9) 0.224(14) Uani d PD 0.459(14) A 1 C
H38A 0.6763 -0.0990 0.5885 0.336 Uiso calc PR 0.459(14) A 1 H
H38B 0.6604 0.0639 0.5957 0.336 Uiso calc PR 0.459(14) A 1 H
H38C 0.6179 -0.0280 0.5451 0.336 Uiso calc PR 0.459(14) A 1 H
C39 0.5610(9) 0.0581(17) 0.6927(3) 0.096(6) Uani d PD 0.459(14) A 1 C
H39A 0.5287 0.1267 0.6951 0.115 Uiso calc PR 0.459(14) A 1 H
H39B 0.6010 0.0994 0.7133 0.115 Uiso calc PR 0.459(14) A 1 H
C40 0.5513(19) -0.081(3) 0.7232(8) 0.147(14) Uani d PD 0.459(14) A 1 C
H40A 0.5738 -0.0753 0.7636 0.220 Uiso calc PR 0.459(14) A 1 H
H40B 0.5664 -0.1614 0.7056 0.220 Uiso calc PR 0.459(14) A 1 H
H40C 0.5075 -0.0936 0.7197 0.220 Uiso calc PR 0.459(14) A 1 H
C41 0.4945(4) 0.0101(11) 0.5946(4) 0.095(6) Uani d PD 0.459(14) A 1 C
H41A 0.4826 -0.0887 0.6001 0.114 Uiso calc PR 0.459(14) A 1 H
H41B 0.4920 0.0239 0.5538 0.114 Uiso calc PR 0.459(14) A 1 H
C42 0.4510(7) 0.115(2) 0.6133(11) 0.175(11) Uani d PD 0.459(14) A 1 C
H42A 0.4085 0.0838 0.5982 0.262 Uiso calc PR 0.459(14) A 1 H
H42B 0.4557 0.2101 0.5986 0.262 Uiso calc PR 0.459(14) A 1 H
H42C 0.4613 0.1186 0.6550 0.262 Uiso calc PR 0.459(14) A 1 H
C37' 0.5943(4) -0.0594(10) 0.6006(5) 0.104(4) Uani d PD 0.541(14) A 2 C
H37C 0.5768 -0.0511 0.5589 0.125 Uiso calc PR 0.541(14) A 2 H
H37D 0.5894 -0.1588 0.6115 0.125 Uiso calc PR 0.541(14) A 2 H
C38' 0.6631(4) -0.0216(14) 0.6163(7) 0.130(5) Uani d PD 0.541(14) A 2 C
H38D 0.6850 -0.0911 0.5992 0.194 Uiso calc PR 0.541(14) A 2 H
H38E 0.6798 -0.0227 0.6578 0.194 Uiso calc PR 0.541(14) A 2 H
H38F 0.6683 0.0731 0.6018 0.194 Uiso calc PR 0.541(14) A 2 H
C39' 0.5838(8) 0.0310(16) 0.6946(3) 0.089(4) Uani d PD 0.541(14) A 2 C
H39C 0.5683 0.1135 0.7116 0.106 Uiso calc PR 0.541(14) A 2 H
H39D 0.6290 0.0378 0.7049 0.106 Uiso calc PR 0.541(14) A 2 H
C40' 0.5656(15) -0.107(2) 0.7209(8) 0.118(7) Uani d PD 0.541(14) A 2 C
H40D 0.5764 -0.0976 0.7625 0.176 Uiso calc PR 0.541(14) A 2 H
H40E 0.5876 -0.1874 0.7106 0.176 Uiso calc PR 0.541(14) A 2 H
H40F 0.5214 -0.1222 0.7063 0.176 Uiso calc PR 0.541(14) A 2 H
C41' 0.4926(4) 0.0072(16) 0.6099(8) 0.219(13) Uani d PD 0.541(14) A 2 C
H41C 0.4793 -0.0354 0.6416 0.263 Uiso calc PR 0.541(14) A 2 H
H41D 0.4869 -0.0654 0.5796 0.263 Uiso calc PR 0.541(14) A 2 H
C42' 0.4505(5) 0.1302(19) 0.5866(8) 0.146(7) Uani d PD 0.541(14) A 2 C
H42D 0.4094 0.0944 0.5679 0.219 Uiso calc PR 0.541(14) A 2 H
H42E 0.4664 0.1825 0.5589 0.219 Uiso calc PR 0.541(14) A 2 H
H42F 0.4485 0.1934 0.6179 0.219 Uiso calc PR 0.541(14) A 2 H
N6 0.36977(13) 1.0303(3) 0.92944(13) 0.0743(8) Uani d . 1 . . N
H6A 0.3832(15) 1.123(4) 0.9239(14) 0.087(11) Uiso d . 1 . . H
C43 0.3886(2) 1.0020(6) 0.9917(2) 0.1248(16) Uani d . 1 . . C
H43A 0.3696 0.9122 0.9992 0.150 Uiso calc R 1 . . H
H43B 0.4336 0.9894 1.0043 0.150 Uiso calc R 1 . . H
C44 0.3713(3) 1.1157(6) 1.0260(2) 0.161(3) Uani d . 1 . . C
H44A 0.3885 1.0951 1.0666 0.241 Uiso calc R 1 . . H
H44B 0.3265 1.1211 1.0173 0.241 Uiso calc R 1 . . H
H44C 0.3874 1.2064 1.0169 0.241 Uiso calc R 1 . . H
C45 0.4074(2) 0.9263(5) 0.9009(2) 0.1199(15) Uani d . 1 . . C
H45A 0.4507 0.9250 0.9240 0.144 Uiso calc R 1 . . H
H45B 0.3908 0.8291 0.9008 0.144 Uiso calc R 1 . . H
C46 0.4047(3) 0.9685(6) 0.8412(3) 0.178(3) Uani d . 1 . . C
H46A 0.4321 0.9076 0.8267 0.268 Uiso calc R 1 . . H
H46B 0.4176 1.0675 0.8407 0.268 Uiso calc R 1 . . H
H46C 0.3626 0.9581 0.8171 0.268 Uiso calc R 1 . . H
C47 0.30173(17) 1.0267(4) 0.90080(18) 0.0915(11) Uani d . 1 . . C
H47A 0.2815 1.0986 0.9190 0.110 Uiso calc R 1 . . H
H47B 0.2950 1.0544 0.8604 0.110 Uiso calc R 1 . . H
C48 0.2710(2) 0.8863(5) 0.9027(2) 0.1220(16) Uani d . 1 . . C
H48A 0.2277 0.8930 0.8815 0.183 Uiso calc R 1 . . H
H48B 0.2743 0.8609 0.9423 0.183 Uiso calc R 1 . . H
H48C 0.2910 0.8134 0.8854 0.183 Uiso calc R 1 . . H

loop_
_atom_site_aniso_label
_atom_site_aniso_U_11
_atom_site_aniso_U_22
_atom_site_aniso_U_33
_atom_site_aniso_U_12
_atom_site_aniso_U_13
_atom_site_aniso_U_23
Cl1 0.0861(6) 0.1119(8) 0.0820(6) 0.0366(5) 0.0249(5) 0.0123(5)
O1 0.0911(14) 0.0599(12) 0.0577(12) -0.0274(11) 0.0291(11) -0.0051(10)
O2 0.1102(18) 0.0819(15) 0.0644(13) -0.0421(14) 0.0311(12) -0.0123(11)
N1 0.0717(15) 0.0499(13) 0.0515(13) -0.0145(11) 0.0224(11) -0.0015(11)
N2 0.1001(19) 0.0671(16) 0.0583(15) -0.0317(15) 0.0301(14) -0.0039(13)
C1 0.0540(15) 0.0441(15) 0.0581(16) -0.0027(12) 0.0188(13) -0.0026(13)
C2 0.0580(16) 0.0498(15) 0.0503(15) -0.0038(13) 0.0183(12) -0.0020(12)
C3 0.087(2) 0.0629(19) 0.0557(18) -0.0224(16) 0.0271(16) -0.0032(15)
C4 0.168(4) 0.108(3) 0.073(2) -0.076(3) 0.051(3) -0.011(2)
C5 0.0576(16) 0.0555(17) 0.0560(16) -0.0040(14) 0.0197(13) 0.0001(14)
C6 0.0577(16) 0.0526(16) 0.0529(16) -0.0037(13) 0.0137(13) -0.0030(13)
C7 0.0635(17) 0.0605(18) 0.0565(17) -0.0017(14) 0.0172(14) -0.0008(14)
C8 0.094(2) 0.079(2) 0.059(2) -0.0014(19) 0.0312(18) -0.0049(17)
C9 0.109(3) 0.089(3) 0.0523(19) -0.010(2) 0.015(2) 0.0066(18)
C10 0.091(3) 0.091(3) 0.070(2) 0.009(2) 0.0018(19) 0.018(2)
C11 0.076(2) 0.076(2) 0.069(2) 0.0067(18) 0.0135(16) 0.0057(17)
C12 0.0569(15) 0.0502(16) 0.0519(16) -0.0011(13) 0.0151(13) -0.0017(13)
C13 0.090(2) 0.077(2) 0.0627(19) -0.0354(18) 0.0277(17) -0.0091(16)
C14 0.111(3) 0.102(3) 0.071(2) -0.054(2) 0.023(2) -0.021(2)
C15 0.079(2) 0.093(3) 0.0575(19) -0.0190(19) 0.0168(16) -0.0135(17)
C16 0.0643(18) 0.085(2) 0.0550(18) -0.0078(16) 0.0218(14) -0.0026(16)
C17 0.0579(17) 0.0685(19) 0.0578(18) -0.0125(14) 0.0181(14) -0.0047(15)
C18 0.138(4) 0.148(4) 0.066(2) -0.045(3) 0.027(2) -0.033(3)
Cl2 0.1264(9) 0.1365(10) 0.0956(8) -0.0007(7) 0.0324(6) -0.0470(7)
O3 0.0532(11) 0.0551(12) 0.0817(14) 0.0019(9) 0.0161(10) 0.0218(10)
O4 0.0595(13) 0.0776(15) 0.1142(19) 0.0033(11) 0.0141(12) 0.0423(14)
N3 0.0501(12) 0.0478(13) 0.0534(13) 0.0014(10) 0.0143(10) 0.0100(10)
N4 0.0562(14) 0.0639(15) 0.0669(15) -0.0011(12) 0.0176(12) 0.0191(12)
C19 0.0516(15) 0.0432(14) 0.0472(14) 0.0007(12) 0.0118(12) 0.0015(12)
C20 0.0514(15) 0.0483(15) 0.0515(15) -0.0013(12) 0.0110(12) 0.0008(13)
C21 0.0543(17) 0.0616(18) 0.0611(17) -0.0024(14) 0.0161(14) 0.0088(14)
C22 0.065(2) 0.112(3) 0.111(3) -0.006(2) 0.0258(19) 0.046(2)
C23 0.0534(16) 0.0586(18) 0.0597(17) 0.0023(14) 0.0122(13) 0.0043(14)
C24 0.0580(17) 0.0601(18) 0.0568(17) 0.0035(14) 0.0146(14) 0.0103(14)
C25 0.074(2) 0.073(2) 0.0638(19) 0.0072(17) 0.0214(16) 0.0040(16)
C26 0.074(2) 0.088(3) 0.094(3) 0.0119(19) 0.040(2) 0.019(2)
C27 0.062(2) 0.091(3) 0.096(3) 0.0010(19) 0.012(2) 0.014(2)
C28 0.073(2) 0.087(3) 0.088(2) -0.0092(19) 0.0030(19) -0.004(2)
C29 0.0543(18) 0.073(2) 0.079(2) -0.0037(15) 0.0066(15) -0.0006(17)
C30 0.0542(15) 0.0449(15) 0.0464(14) 0.0019(12) 0.0106(12) 0.0022(12)
C31 0.0662(19) 0.0678(19) 0.0591(18) 0.0086(15) 0.0168(14) 0.0188(15)
C32 0.073(2) 0.083(2) 0.074(2) 0.0193(18) 0.0147(17) 0.0346(18)
C33 0.0613(19) 0.084(2) 0.080(2) 0.0191(17) 0.0160(16) 0.0242(18)
C34 0.0596(18) 0.076(2) 0.085(2) 0.0119(16) 0.0248(16) 0.0258(18)
C35 0.0625(18) 0.0616(18) 0.0639(18) 0.0090(14) 0.0174(14) 0.0186(15)
C36 0.080(3) 0.146(4) 0.127(4) 0.045(3) 0.030(2) 0.060(3)
N5 0.103(2) 0.0573(16) 0.0794(19) -0.0226(15) 0.0339(17) -0.0025(14)
C37 0.37(3) 0.114(12) 0.26(3) 0.106(15) 0.24(2) 0.106(14)
C38 0.32(3) 0.25(2) 0.154(18) 0.18(2) 0.137(18) 0.106(16)
C39 0.142(13) 0.072(9) 0.073(7) -0.046(9) 0.029(6) -0.008(5)
C40 0.30(4) 0.058(8) 0.095(12) -0.055(17) 0.072(17) -0.018(7)
C41 0.167(16) 0.070(8) 0.052(5) -0.078(9) 0.034(7) -0.020(5)
C42 0.176(17) 0.105(11) 0.30(3) -0.007(10) 0.162(19) 0.039(15)
C37' 0.195(12) 0.054(5) 0.086(6) -0.014(6) 0.078(6) 0.010(4)
C38' 0.130(8) 0.108(7) 0.175(14) 0.024(6) 0.084(9) 0.078(8)
C39' 0.129(9) 0.065(6) 0.075(6) -0.003(6) 0.033(5) 0.005(4)
C40' 0.179(12) 0.093(12) 0.097(11) 0.018(10) 0.066(10) 0.026(9)
C41' 0.141(16) 0.189(19) 0.28(2) -0.066(14) -0.030(13) 0.113(17)
C42' 0.077(7) 0.219(17) 0.152(12) -0.020(8) 0.047(7) 0.050(10)
N6 0.0705(17) 0.0564(17) 0.091(2) -0.0018(14) 0.0127(14) 0.0182(15)
C43 0.130(4) 0.115(4) 0.116(4) -0.006(3) 0.012(3) 0.050(3)
C44 0.278(8) 0.112(4) 0.127(4) 0.051(5) 0.114(5) 0.019(3)
C45 0.129(4) 0.076(3) 0.167(5) 0.005(3) 0.062(3) 0.003(3)
C46 0.267(8) 0.115(4) 0.198(7) -0.030(5) 0.139(6) -0.029(4)
C47 0.085(2) 0.084(3) 0.100(3) -0.013(2) 0.016(2) 0.006(2)
C48 0.121(3) 0.106(3) 0.152(4) -0.033(3) 0.058(3) -0.030(3)

loop_
_atom_type_symbol
_atom_type_description
_atom_type_scat_dispersion_real
_atom_type_scat_dispersion_imag
_atom_type_scat_source
C C 0.0033 0.0016 'International Tables Vol C Tables 4.2.6.8 and 6.1.1.4'
H H 0.0000 0.0000 'International Tables Vol C Tables 4.2.6.8 and 6.1.1.4'
N N 0.0061 0.0033 'International Tables Vol C Tables 4.2.6.8 and 6.1.1.4'
O O 0.0106 0.0060 'International Tables Vol C Tables 4.2.6.8 and 6.1.1.4'
Cl Cl 0.1484 0.1585 'International Tables Vol C Tables 4.2.6.8 and 6.1.1.4'

loop_
_geom_angle_atom_site_label_1
_geom_angle_atom_site_label_2
_geom_angle_atom_site_label_3
_geom_angle
C1 N1 N2 111.7(2)
C1 N1 C12 130.1(2)
N2 N1 C12 118.1(2)
C3 N2 N1 105.6(2)
O1 C1 N1 123.6(2)
O1 C1 C2 131.6(2)
N1 C1 C2 104.7(2)
C5 C2 C3 130.9(2)
C5 C2 C1 124.2(2)
C3 C2 C1 104.9(2)
N2 C3 C2 113.1(2)
N2 C3 C4 117.4(3)
C2 C3 C4 129.6(3)
C3 C4 H4A 109.5
C3 C4 H4B 109.5
H4A C4 H4B 109.5
C3 C4 H4C 109.5
H4A C4 H4C 109.5
H4B C4 H4C 109.5
O2 C5 C2 124.5(3)
O2 C5 C6 116.4(2)
C2 C5 C6 119.1(2)
C7 C6 C11 117.5(3)
C7 C6 C5 123.2(3)
C11 C6 C5 119.3(3)
C6 C7 C8 122.5(3)
C6 C7 Cl1 119.4(2)
C8 C7 Cl1 118.1(2)
C9 C8 C7 118.7(3)
C9 C8 H8 120.6
C7 C8 H8 120.6
C10 C9 C8 120.2(3)
C10 C9 H9 119.9
C8 C9 H9 119.9
C9 C10 C11 120.6(3)
C9 C10 H10 119.7
C11 C10 H10 119.7
C10 C11 C6 120.3(3)
C10 C11 H11 119.8
C6 C11 H11 119.8
C13 C12 C17 118.3(3)
C13 C12 N1 119.7(2)
C17 C12 N1 122.0(2)
C14 C13 C12 120.8(3)
C14 C13 H13 119.6
C12 C13 H13 119.6
C13 C14 C15 122.0(3)
C13 C14 H14 119.0
C15 C14 H14 119.0
C16 C15 C14 116.3(3)
C16 C15 C18 122.2(3)
C14 C15 C18 121.5(3)
C15 C16 C17 123.0(3)
C15 C16 H16 118.5
C17 C16 H16 118.5
C16 C17 C12 119.5(3)
C16 C17 H17 120.3
C12 C17 H17 120.3
C15 C18 H18A 109.5
C15 C18 H18B 109.5
H18A C18 H18B 109.5
C15 C18 H18C 109.5
H18A C18 H18C 109.5
H18B C18 H18C 109.5
C19 N3 N4 112.0(2)
C19 N3 C30 129.7(2)
N4 N3 C30 118.3(2)
C21 N4 N3 105.5(2)
O3 C19 N3 123.9(2)
O3 C19 C20 131.4(2)
N3 C19 C20 104.7(2)
C23 C20 C21 131.4(2)
C23 C20 C19 123.6(2)
C21 C20 C19 105.0(2)
N4 C21 C20 112.7(2)
N4 C21 C22 117.7(3)
C20 C21 C22 129.5(3)
C21 C22 H22A 109.5
C21 C22 H22B 109.5
H22A C22 H22B 109.5
C21 C22 H22C 109.5
H22A C22 H22C 109.5
H22B C22 H22C 109.5
O4 C23 C20 124.3(3)
O4 C23 C24 115.8(2)
C20 C23 C24 119.8(2)
C25 C24 C29 118.8(3)
C25 C24 C23 122.7(3)
C29 C24 C23 118.3(3)
C24 C25 C26 121.2(3)
C24 C25 Cl2 119.7(3)
C26 C25 Cl2 119.1(3)
C27 C26 C25 118.5(3)
C27 C26 H26 120.8
C25 C26 H26 120.8
C26 C27 C28 121.2(3)
C26 C27 H27 119.4
C28 C27 H27 119.4
C29 C28 C27 121.3(4)
C29 C28 H28 119.3
C27 C28 H28 119.3
C28 C29 C24 119.0(3)
C28 C29 H29 120.5
C24 C29 H29 120.5
C31 C30 C35 118.3(3)
C31 C30 N3 120.0(2)
C35 C30 N3 121.7(2)
C32 C31 C30 120.4(3)
C32 C31 H31 119.8
C30 C31 H31 119.8
C31 C32 C33 122.3(3)
C31 C32 H32 118.8
C33 C32 H32 118.8
C34 C33 C32 116.7(3)
C34 C33 C36 121.7(3)
C32 C33 C36 121.6(3)
C33 C34 C35 122.2(3)
C33 C34 H34 118.9
C35 C34 H34 118.9
C34 C35 C30 120.1(3)
C34 C35 H35 120.0
C30 C35 H35 120.0
C33 C36 H36A 109.5
C33 C36 H36B 109.5
H36A C36 H36B 109.5
C33 C36 H36C 109.5
H36A C36 H36C 109.5
H36B C36 H36C 109.5
C41' N5 C37 117.6(11)
C41' N5 C39' 113.4(8)
C37 N5 C39' 91.4(10)
C41' N5 C39 96.5(11)
C37 N5 C39 111.9(8)
C39' N5 C39 21.7(10)
C41' N5 C41 14.7(9)
C37 N5 C41 111.9(8)
C39' N5 C41 128.1(8)
C39 N5 C41 111.0(7)
C41' N5 C37' 108.8(7)
C37 N5 C37' 20.9(8)
C39' N5 C37' 112.2(7)
C39 N5 C37' 132.9(8)
C41 N5 C37' 99.0(6)
C41' N5 H5A 114.3
C37 N5 H5A 109.1
C39' N5 H5A 108.6
C39 N5 H5A 106.3
C41 N5 H5A 106.2
C37' N5 H5A 98.7
C41' N5 H5B 106.5
C37 N5 H5B 118.1
C39' N5 H5B 108.9
C39 N5 H5B 103.2
C41 N5 H5B 99.8
C37' N5 H5B 106.6
H5A N5 H5B 9.3
N5 C37 C38 114.3(11)
N5 C37 H37A 108.7
C38 C37 H37A 108.7
N5 C37 H37B 108.7
C38 C37 H37B 108.7
H37A C37 H37B 107.6
N5 C39 C40 114.1(10)
N5 C39 H39A 108.7
C40 C39 H39A 108.7
N5 C39 H39B 108.7
C40 C39 H39B 108.7
H39A C39 H39B 107.6
N5 C41 C42 107.9(9)
N5 C41 H41A 110.1
C42 C41 H41A 110.1
N5 C41 H41B 110.1
C42 C41 H41B 110.1
H41A C41 H41B 108.4
N5 C37' C38' 111.1(7)
N5 C37' H37C 109.4
C38' C37' H37C 109.4
N5 C37' H37D 109.4
C38' C37' H37D 109.4
H37C C37' H37D 108.0
C37' C38' H38D 109.5
C37' C38' H38E 109.5
H38D C38' H38E 109.5
C37' C38' H38F 109.5
H38D C38' H38F 109.5
H38E C38' H38F 109.5
N5 C39' C40' 113.9(9)
N5 C39' H39C 108.8
C40' C39' H39C 108.8
N5 C39' H39D 108.8
C40' C39' H39D 108.8
H39C C39' H39D 107.7
C39' C40' H40D 109.5
C39' C40' H40E 109.5
H40D C40' H40E 109.5
C39' C40' H40F 109.5
H40D C40' H40F 109.5
H40E C40' H40F 109.5
N5 C41' C42' 117.0(9)
N5 C41' H41C 108.0
C42' C41' H41C 108.0
N5 C41' H41D 108.0
C42' C41' H41D 108.0
H41C C41' H41D 107.3
C41' C42' H42D 109.5
C41' C42' H42E 109.5
H42D C42' H42E 109.5
C41' C42' H42F 109.5
H42D C42' H42F 109.5
H42E C42' H42F 109.5
C43 N6 C47 116.2(3)
C43 N6 C45 107.4(3)
C47 N6 C45 112.8(3)
C43 N6 H6A 107(2)
C47 N6 H6A 106(2)
C45 N6 H6A 106(2)
C44 C43 N6 113.7(4)
C44 C43 H43A 108.8
N6 C43 H43A 108.8
C44 C43 H43B 108.8
N6 C43 H43B 108.8
H43A C43 H43B 107.7
C43 C44 H44A 109.5
C43 C44 H44B 109.5
H44A C44 H44B 109.5
C43 C44 H44C 109.5
H44A C44 H44C 109.5
H44B C44 H44C 109.5
C46 C45 N6 112.3(4)
C46 C45 H45A 109.1
N6 C45 H45A 109.1
C46 C45 H45B 109.1
N6 C45 H45B 109.1
H45A C45 H45B 107.9
C45 C46 H46A 109.5
C45 C46 H46B 109.5
H46A C46 H46B 109.5
C45 C46 H46C 109.5
H46A C46 H46C 109.5
H46B C46 H46C 109.5
C48 C47 N6 115.4(3)
C48 C47 H47A 108.4
N6 C47 H47A 108.4
C48 C47 H47B 108.4
N6 C47 H47B 108.4
H47A C47 H47B 107.5
C47 C48 H48A 109.5
C47 C48 H48B 109.5
H48A C48 H48B 109.5
C47 C48 H48C 109.5
H48A C48 H48C 109.5
H48B C48 H48C 109.5

loop_
_geom_bond_atom_site_label_1
_geom_bond_atom_site_label_2
_geom_bond_distance
Cl1 C7 1.737(3)
O1 C1 1.244(3)
O2 C5 1.237(3)
N1 C1 1.386(3)
N1 N2 1.395(3)
N1 C12 1.405(3)
N2 C3 1.301(4)
C1 C2 1.431(4)
C2 C5 1.410(4)
C2 C3 1.416(4)
C3 C4 1.501(4)
C4 H4A 0.9600
C4 H4B 0.9600
C4 H4C 0.9600
C5 C6 1.511(4)
C6 C7 1.370(4)
C6 C11 1.391(4)
C7 C8 1.375(4)
C8 C9 1.372(5)
C8 H8 0.9300
C9 C10 1.362(5)
C9 H9 0.9300
C10 C11 1.375(5)
C10 H10 0.9300
C11 H11 0.9300
C12 C13 1.374(4)
C12 C17 1.387(4)
C13 C14 1.365(4)
C13 H13 0.9300
C14 C15 1.386(5)
C14 H14 0.9300
C15 C16 1.365(4)
C15 C18 1.517(5)
C16 C17 1.376(4)
C16 H16 0.9300
C17 H17 0.9300
C18 H18A 0.9600
C18 H18B 0.9600
C18 H18C 0.9600
Cl2 C25 1.721(3)
O3 C19 1.246(3)
O4 C23 1.237(3)
N3 C19 1.382(3)
N3 N4 1.394(3)
N3 C30 1.410(3)
N4 C21 1.304(3)
C19 C20 1.430(4)
C20 C23 1.407(4)
C20 C21 1.422(4)
C21 C22 1.495(4)
C22 H22A 0.9600
C22 H22B 0.9600
C22 H22C 0.9600
C23 C24 1.515(4)
C24 C25 1.360(4)
C24 C29 1.418(4)
C25 C26 1.409(5)
C26 C27 1.352(5)
C26 H26 0.9300
C27 C28 1.366(5)
C27 H27 0.9300
C28 C29 1.359(4)
C28 H28 0.9300
C29 H29 0.9300
C30 C31 1.379(4)
C30 C35 1.384(4)
C31 C32 1.367(4)
C31 H31 0.9300
C32 C33 1.378(4)
C32 H32 0.9300
C33 C34 1.374(4)
C33 C36 1.516(5)
C34 C35 1.377(4)
C34 H34 0.9300
C35 H35 0.9300
C36 H36A 0.9600
C36 H36B 0.9600
C36 H36C 0.9600
N5 C41' 1.462(8)
N5 C37 1.469(8)
N5 C39' 1.474(7)
N5 C39 1.481(8)
N5 C41 1.492(7)
N5 C37' 1.501(7)
N5 H5A 0.9001
N5 H5B 0.9001
C37 C38 1.491(10)
C37 H37A 0.9700
C37 H37B 0.9700
C38 H38A 0.9600
C38 H38B 0.9600
C38 H38C 0.9600
C39 C40 1.521(9)
C39 H39A 0.9700
C39 H39B 0.9700
C40 H40A 0.9600
C40 H40B 0.9600
C40 H40C 0.9600
C41 C42 1.523(9)
C41 H41A 0.9700
C41 H41B 0.9700
C42 H42A 0.9600
C42 H42B 0.9600
C42 H42C 0.9600
C37' C38' 1.512(9)
C37' H37C 0.9700
C37' H37D 0.9700
C38' H38D 0.9600
C38' H38E 0.9600
C38' H38F 0.9600
C39' C40' 1.523(9)
C39' H39C 0.9700
C39' H39D 0.9700
C40' H40D 0.9600
C40' H40E 0.9600
C40' H40F 0.9600
C41' C42' 1.482(9)
C41' H41C 0.9700
C41' H41D 0.9700
C42' H42D 0.9600
C42' H42E 0.9600
C42' H42F 0.9600
N6 C43 1.457(5)
N6 C47 1.481(4)
N6 C45 1.549(5)
N6 H6A 0.93(4)
C43 C44 1.447(6)
C43 H43A 0.9700
C43 H43B 0.9700
C44 H44A 0.9600
C44 H44B 0.9600
C44 H44C 0.9600
C45 C46 1.466(7)
C45 H45A 0.9700
C45 H45B 0.9700
C46 H46A 0.9600
C46 H46B 0.9600
C46 H46C 0.9600
C47 C48 1.473(5)
C47 H47A 0.9700
C47 H47B 0.9700
C48 H48A 0.9600
C48 H48B 0.9600
C48 H48C 0.9600

loop_
_geom_hbond_atom_site_label_D
_geom_hbond_atom_site_label_H
_geom_hbond_atom_site_label_A
_geom_hbond_site_symmetry_A
_geom_hbond_distance_DH
_geom_hbond_distance_HA
_geom_hbond_distance_DA
_geom_hbond_angle_DHA
_geom_hbond_publ_flag
N5 H5B O1 . 0.90 1.90 2.703(3) 147 yes
N5 H5A O2 . 0.90 2.39 3.029(3) 128 yes
N6 H6A O3 1_565 0.93(4) 1.94(4) 2.744(3) 144(3) yes
N6 H6A O4 1_565 0.93(4) 2.27(3) 2.943(4) 129(3) yes

loop_
_geom_torsion_atom_site_label_1
_geom_torsion_atom_site_label_2
_geom_torsion_atom_site_label_3
_geom_torsion_atom_site_label_4
_geom_torsion
C1 N1 N2 C3 0.5(3)
C12 N1 N2 C3 -177.8(3)
N2 N1 C1 O1 178.9(3)
C12 N1 C1 O1 -3.2(5)
N2 N1 C1 C2 -0.4(3)
C12 N1 C1 C2 177.5(3)
O1 C1 C2 C5 0.9(5)
N1 C1 C2 C5 -179.9(3)
O1 C1 C2 C3 -179.0(3)
N1 C1 C2 C3 0.2(3)
N1 N2 C3 C2 -0.3(4)
N1 N2 C3 C4 -179.1(3)
C5 C2 C3 N2 -179.8(3)
C1 C2 C3 N2 0.0(4)
C5 C2 C3 C4 -1.3(6)
C1 C2 C3 C4 178.6(4)
C3 C2 C5 O2 177.8(3)
C1 C2 C5 O2 -2.0(5)
C3 C2 C5 C6 -2.7(5)
C1 C2 C5 C6 177.4(2)
O2 C5 C6 C7 -91.5(3)
C2 C5 C6 C7 89.0(3)
O2 C5 C6 C11 87.0(3)
C2 C5 C6 C11 -92.4(3)
C11 C6 C7 C8 0.5(5)
C5 C6 C7 C8 179.1(3)
C11 C6 C7 Cl1 179.8(2)
C5 C6 C7 Cl1 -1.7(4)
C6 C7 C8 C9 -0.4(5)
Cl1 C7 C8 C9 -179.7(3)
C7 C8 C9 C10 0.4(5)
C8 C9 C10 C11 -0.5(6)
C9 C10 C11 C6 0.6(5)
C7 C6 C11 C10 -0.6(5)
C5 C6 C11 C10 -179.2(3)
C1 N1 C12 C13 173.7(3)
N2 N1 C12 C13 -8.5(4)
C1 N1 C12 C17 -6.6(4)
N2 N1 C12 C17 171.3(3)
C17 C12 C13 C14 -2.8(5)
N1 C12 C13 C14 177.0(3)
C12 C13 C14 C15 0.1(6)
C13 C14 C15 C16 3.4(6)
C13 C14 C15 C18 -176.1(4)
C14 C15 C16 C17 -4.4(5)
C18 C15 C16 C17 175.2(4)
C15 C16 C17 C12 1.8(5)
C13 C12 C17 C16 1.9(4)
N1 C12 C17 C16 -177.9(3)
C19 N3 N4 C21 -1.7(3)
C30 N3 N4 C21 176.8(2)
N4 N3 C19 O3 -178.5(2)
C30 N3 C19 O3 3.2(4)
N4 N3 C19 C20 1.8(3)
C30 N3 C19 C20 -176.5(2)
O3 C19 C20 C23 -0.9(5)
N3 C19 C20 C23 178.8(2)
O3 C19 C20 C21 179.2(3)
N3 C19 C20 C21 -1.1(3)
N3 N4 C21 C20 0.9(3)
N3 N4 C21 C22 178.5(3)
C23 C20 C21 N4 -179.8(3)
C19 C20 C21 N4 0.1(3)
C23 C20 C21 C22 3.0(5)
C19 C20 C21 C22 -177.1(3)
C21 C20 C23 O4 -176.2(3)
C19 C20 C23 O4 3.9(5)
C21 C20 C23 C24 7.3(5)
C19 C20 C23 C24 -172.6(2)
O4 C23 C24 C25 86.2(4)
C20 C23 C24 C25 -97.0(4)
O4 C23 C24 C29 -89.1(3)
C20 C23 C24 C29 87.7(3)
C29 C24 C25 C26 0.7(5)
C23 C24 C25 C26 -174.6(3)
C29 C24 C25 Cl2 -179.4(2)
C23 C24 C25 Cl2 5.3(4)
C24 C25 C26 C27 -1.3(5)
Cl2 C25 C26 C27 178.8(3)
C25 C26 C27 C28 0.5(5)
C26 C27 C28 C29 0.9(6)
C27 C28 C29 C24 -1.4(5)
C25 C24 C29 C28 0.6(5)
C23 C24 C29 C28 176.1(3)
C19 N3 C30 C31 -169.4(3)
N4 N3 C30 C31 12.4(4)
C19 N3 C30 C35 12.0(4)
N4 N3 C30 C35 -166.2(2)
C35 C30 C31 C32 2.3(5)
N3 C30 C31 C32 -176.3(3)
C30 C31 C32 C33 0.4(5)
C31 C32 C33 C34 -3.0(6)
C31 C32 C33 C36 175.3(4)
C32 C33 C34 C35 3.1(5)
C36 C33 C34 C35 -175.2(4)
C33 C34 C35 C30 -0.6(5)
C31 C30 C35 C34 -2.2(4)
N3 C30 C35 C34 176.4(3)
C41' N5 C37 C38 117(2)
C39' N5 C37 C38 -126(2)
C39 N5 C37 C38 -133(2)
C41 N5 C37 C38 102(2)
C37' N5 C37 C38 47(3)
C41' N5 C39 C40 70(2)
C37 N5 C39 C40 -53(2)
C39' N5 C39 C40 -73(4)
C41 N5 C39 C40 72(2)
C37' N5 C39 C40 -53(2)
C41' N5 C41 C42 54(3)
C37 N5 C41 C42 170.0(12)
C39' N5 C41 C42 59.6(15)
C39 N5 C41 C42 44.2(14)
C37' N5 C41 C42 -172.9(11)
C41' N5 C37' C38' 174.4(11)
C37 N5 C37' C38' -67(3)
C39' N5 C37' C38' -59.2(12)
C39 N5 C37' C38' -67.1(14)
C41 N5 C37' C38' 163.1(10)
C41' N5 C39' C40' 49.6(18)
C37 N5 C39' C40' -71.5(17)
C39 N5 C39' C40' 90(3)
C41 N5 C39' C40' 48.1(19)
C37' N5 C39' C40' -74.2(17)
C37 N5 C41' C42' -146.4(17)
C39' N5 C41' C42' 108.6(18)
C39 N5 C41' C42' 94.7(19)
C41 N5 C41' C42' -76(4)
C37' N5 C41' C42' -125.8(17)
C47 N6 C43 C44 -69.0(5)
C45 N6 C43 C44 163.6(4)
C43 N6 C45 C46 -165.4(4)
C47 N6 C45 C46 65.2(5)
C43 N6 C47 C48 -62.7(5)
C45 N6 C47 C48 62.0(5)
